data_2210657
loop_
_publ_author_name
'Liliana Dobrza\'nska'
'Greta Heydenrych'

_publ_section_title
;
 2,4-Bis(methoxymethyl)-1,3,5-trimethylbenzene
;
_journal_coeditor_code HK2120
_journal_issue 10
_journal_name_full 'Acta Crystallographica Section E'
_journal_page_first o4710
_journal_page_last o4712
_journal_paper_doi 10.1107/S1600536806038074
_journal_volume 62
_journal_year 2006
_chemical_formula_iupac 'C13 H20 O2'
_chemical_formula_moiety 'C13 H20 O2'
_chemical_formula_sum 'C13 H20 O2'
_chemical_formula_weight 208.29
_chemical_name_common work
_chemical_name_systematic
;
2,4-Bis(methoxymethyl)-1,3,5-trimethylbenzene
;
_space_group_IT_number 43
_symmetry_cell_setting orthorhombic
_symmetry_space_group_name_Hall 'F 2 -2d'
_symmetry_space_group_name_H-M 'F d d 2'
_atom_sites_solution_hydrogens geom
_atom_sites_solution_primary direct
_atom_sites_solution_secondary difmap
_audit_creation_method SHELXL-97
_cell_angle_alpha 90.00
_cell_angle_beta 90.00
_cell_angle_gamma 90.00
_cell_formula_units_Z 8
_cell_length_a 14.253(16)
_cell_length_b 20.66(2)
_cell_length_c 8.057(9)
_cell_measurement_reflns_used 428
_cell_measurement_temperature 100(2)
_cell_measurement_theta_max 20.993
_cell_measurement_theta_min 3.063
_cell_volume 2373(4)
_computing_cell_refinement 'SAINT (Bruker, 2002)'
_computing_data_collection 'SMART (Bruker, 2001)'
_computing_data_reduction SAINT
_computing_molecular_graphics 'X-SEED (Barbour 2001)'
_computing_publication_material SHELXL97
_computing_structure_refinement 'SHELXL97 (Sheldrick, 1997)'
_computing_structure_solution 'SHELXS97 (Sheldrick, 1997)'
_diffrn_ambient_temperature 100(2)
_diffrn_measured_fraction_theta_full 0.990
_diffrn_measured_fraction_theta_max 0.944
_diffrn_measurement_device_type 'Bruker APEX CCD area-detector'
_diffrn_measurement_method \w
_diffrn_radiation_monochromator graphite
_diffrn_radiation_source 'fine-focus sealed tube'
_diffrn_radiation_type MoK\a
_diffrn_radiation_wavelength 0.71073
_diffrn_reflns_av_R_equivalents 0.0839
_diffrn_reflns_av_sigmaI/netI 0.0777
_diffrn_reflns_limit_h_max 18
_diffrn_reflns_limit_h_min -18
_diffrn_reflns_limit_k_max 18
_diffrn_reflns_limit_k_min -26
_diffrn_reflns_limit_l_max 10
_diffrn_reflns_limit_l_min -8
_diffrn_reflns_number 3575
_diffrn_reflns_theta_full 27.00
_diffrn_reflns_theta_max 28.27
_diffrn_reflns_theta_min 3.07
_diffrn_standards_number 0
_exptl_absorpt_coefficient_mu 0.077
_exptl_absorpt_correction_type none
_exptl_crystal_colour colorless
_exptl_crystal_density_diffrn 1.166
_exptl_crystal_density_method 'not measured'
_exptl_crystal_description block
_exptl_crystal_F_000 912
_exptl_crystal_size_max 0.50
_exptl_crystal_size_mid 0.38
_exptl_crystal_size_min 0.26
_refine_diff_density_max 0.319
_refine_diff_density_min -0.257
_refine_ls_extinction_method none
_refine_ls_goodness_of_fit_ref 1.092
_refine_ls_hydrogen_treatment constr
_refine_ls_matrix_type full
_refine_ls_number_parameters 73
_refine_ls_number_reflns 747
_refine_ls_number_restraints 1
_refine_ls_restrained_S_all 1.091
_refine_ls_R_factor_all 0.0862
_refine_ls_R_factor_gt 0.0699
_refine_ls_shift/su_max 0.008
_refine_ls_shift/su_mean 0.000
_refine_ls_structure_factor_coef Fsqd
_refine_ls_weighting_details 'calc w=1/[\s^2^(Fo^2^)+(0.0648P)^2^+6.8504P] where P=(Fo^2^+2Fc^2^)/3'
_refine_ls_weighting_scheme calc
_refine_ls_wR_factor_gt 0.1556
_refine_ls_wR_factor_ref 0.1651
_reflns_number_gt 623
_reflns_number_total 747
_reflns_threshold_expression I>2\s(I)
_cod_data_source_file hk2120.cif
_cod_data_source_block I
_cod_database_code 2210657
_cod_database_fobs_code 2210657

loop_
_symmetry_equiv_pos_as_xyz
'x, y, z'
'-x, -y, z'
'-x+1/4, y+1/4, z+1/4'
'x+1/4, -y+1/4, z+1/4'
'x, y+1/2, z+1/2'
'-x, -y+1/2, z+1/2'
'-x+1/4, y+3/4, z+3/4'
'x+1/4, -y+3/4, z+3/4'
'x+1/2, y, z+1/2'
'-x+1/2, -y, z+1/2'
'-x+3/4, y+1/4, z+3/4'
'x+3/4, -y+1/4, z+3/4'
'x+1/2, y+1/2, z'
'-x+1/2, -y+1/2, z'
'-x+3/4, y+3/4, z+1/4'
'x+3/4, -y+3/4, z+1/4'

loop_
_atom_site_type_symbol
_atom_site_label
_atom_site_fract_x
_atom_site_fract_y
_atom_site_fract_z
_atom_site_U_iso_or_equiv
_atom_site_adp_type
_atom_site_calc_flag
_atom_site_refinement_flags
_atom_site_occupancy
C C1 0.0000 0.0000 0.3928(7) 0.0186(14) Uani d S 1
C C2 -0.0259(3) 0.0559(2) 0.4784(5) 0.0171(10) Uani d . 1
C C4 0.0000 0.0000 0.7369(8) 0.0197(13) Uani d S 1
H H4 0.0000 0.0000 0.8548 0.024 Uiso calc SR 1
C C3 -0.0251(3) 0.0562(2) 0.6537(5) 0.0157(10) Uani d . 1
C C6 -0.0499(3) 0.1156(2) 0.7539(6) 0.0243(11) Uani d . 1
H H6A -0.0424 0.1061 0.8724 0.036 Uiso calc R 1
H H6B -0.1151 0.1278 0.7317 0.036 Uiso calc R 1
H H6C -0.0083 0.1513 0.7228 0.036 Uiso calc R 1
C C5 0.0000 0.0000 0.2040(8) 0.0237(14) Uani d S 1
H H5A 0.0488 -0.0294 0.1634 0.035 Uiso calc PR 0.50
H H5B 0.0125 0.0439 0.1634 0.035 Uiso calc PR 0.50
H H5C -0.0613 -0.0145 0.1634 0.035 Uiso calc PR 0.50
C C7 -0.0547(3) 0.1158(2) 0.3846(6) 0.0206(10) Uani d . 1
H H7A -0.0992 0.1039 0.2953 0.025 Uiso calc R 1
H H7B -0.0866 0.1462 0.4607 0.025 Uiso calc R 1
O O8 0.02628(18) 0.14630(14) 0.3139(5) 0.0225(7) Uani d . 1
C C9 -0.0004(3) 0.2019(2) 0.2229(7) 0.0279(11) Uani d . 1
H H9A -0.0440 0.1894 0.1345 0.042 Uiso calc R 1
H H9B 0.0555 0.2219 0.1738 0.042 Uiso calc R 1
H H9C -0.0310 0.2329 0.2972 0.042 Uiso calc R 1

loop_
_atom_site_aniso_label
_atom_site_aniso_U_11
_atom_site_aniso_U_22
_atom_site_aniso_U_33
_atom_site_aniso_U_12
_atom_site_aniso_U_13
_atom_site_aniso_U_23
C1 0.011(3) 0.034(4) 0.011(3) -0.011(3) 0.000 0.000
C2 0.013(2) 0.022(2) 0.016(2) -0.0034(17) 0.0037(17) 0.0035(17)
C4 0.014(3) 0.030(4) 0.016(3) 0.004(3) 0.000 0.000
C3 0.0081(19) 0.022(2) 0.017(2) -0.0028(17) 0.0029(15) 0.0008(17)
C6 0.021(2) 0.028(3) 0.024(2) 0.001(2) 0.0044(19) -0.006(2)
C5 0.026(3) 0.028(4) 0.016(3) 0.006(3) 0.000 0.000
C7 0.018(2) 0.021(2) 0.023(2) -0.0002(19) 0.0030(18) 0.0006(18)
O8 0.0183(13) 0.0213(17) 0.0280(17) 0.0001(11) 0.0002(14) 0.0122(16)
C9 0.026(2) 0.026(3) 0.032(3) 0.004(2) 0.004(2) 0.009(2)

loop_
_atom_type_symbol
_atom_type_description
_atom_type_scat_dispersion_real
_atom_type_scat_dispersion_imag
_atom_type_scat_source
C C 0.0033 0.0016 'International Tables Vol C Tables 4.2.6.8 and 6.1.1.4'
H H 0.0000 0.0000 'International Tables Vol C Tables 4.2.6.8 and 6.1.1.4'
O O 0.0106 0.0060 'International Tables Vol C Tables 4.2.6.8 and 6.1.1.4'

loop_
_geom_angle_atom_site_label_1
_geom_angle_atom_site_label_2
_geom_angle_atom_site_label_3
_geom_angle_site_symmetry_1
_geom_angle_site_symmetry_3
_geom_angle
C2 C1 C2 . 2 120.7(5)
C2 C1 C5 . . 119.6(3)
C2 C1 C5 2 . 119.6(3)
C1 C2 C3 . . 119.7(4)
C1 C2 C7 . . 120.2(4)
C3 C2 C7 . . 120.0(4)
C3 C4 C3 2 . 122.2(6)
C3 C4 H4 2 . 118.9
C3 C4 H4 . . 118.9
C4 C3 C2 . . 118.8(4)
C4 C3 C6 . . 118.8(4)
C2 C3 C6 . . 122.4(4)
C3 C6 H6A . . 109.5
C3 C6 H6B . . 109.5
H6A C6 H6B . . 109.5
C3 C6 H6C . . 109.5
H6A C6 H6C . . 109.5
H6B C6 H6C . . 109.5
C1 C5 H5A . . 109.5
C1 C5 H5B . . 109.5
H5A C5 H5B . . 109.5
C1 C5 H5C . . 109.5
H5A C5 H5C . . 109.5
H5B C5 H5C . . 109.5
O8 C7 C2 . . 110.0(4)
O8 C7 H7A . . 109.7
C2 C7 H7A . . 109.7
O8 C7 H7B . . 109.7
C2 C7 H7B . . 109.7
H7A C7 H7B . . 108.2
C9 O8 C7 . . 110.3(3)
O8 C9 H9A . . 109.5
O8 C9 H9B . . 109.5
H9A C9 H9B . . 109.5
O8 C9 H9C . . 109.5
H9A C9 H9C . . 109.5
H9B C9 H9C . . 109.5

loop_
_geom_bond_atom_site_label_1
_geom_bond_atom_site_label_2
_geom_bond_distance
C1 C2 1.394(5)
C1 C5 1.521(8)
C2 C3 1.412(5)
C2 C7 1.507(6)
C4 C3 1.387(5)
C4 H4 0.9500
C3 C6 1.511(6)
C6 H6A 0.9800
C6 H6B 0.9800
C6 H6C 0.9800
C5 H5A 0.9800
C5 H5B 0.9800
C5 H5C 0.9800
C7 O8 1.433(5)
C7 H7A 0.9900
C7 H7B 0.9900
O8 C9 1.415(5)
C9 H9A 0.9800
C9 H9B 0.9800
C9 H9C 0.9800

loop_
_geom_hbond_atom_site_label_D
_geom_hbond_atom_site_label_H
_geom_hbond_atom_site_label_A
_geom_hbond_site_symmetry_A
_geom_hbond_distance_DH
_geom_hbond_distance_HA
_geom_hbond_distance_DA
_geom_hbond_angle_DHA
_geom_hbond_publ_flag
C5 H5B O8 1_555 0.980 2.447 3.172(5) 131 yes
C7 H7A O8 12_454 0.980 2.574 3.542(7) 166 yes

loop_
_geom_torsion_atom_site_label_1
_geom_torsion_atom_site_label_2
_geom_torsion_atom_site_label_3
_geom_torsion_atom_site_label_4
_geom_torsion_site_symmetry_1
_geom_torsion
C2 C1 C2 C3 2 0.6(3)
C5 C1 C2 C3 . -179.4(3)
C2 C1 C2 C7 2 -179.4(4)
C5 C1 C2 C7 . 0.6(4)
C3 C4 C3 C2 2 0.6(3)
C3 C4 C3 C6 2 -179.0(4)
C1 C2 C3 C4 . -1.2(6)
C7 C2 C3 C4 . 178.8(3)
C1 C2 C3 C6 . 178.4(3)
C7 C2 C3 C6 . -1.6(6)
C1 C2 C7 O8 . -74.5(4)
C3 C2 C7 O8 . 105.5(5)
C2 C7 O8 C9 . 178.9(4)
